data_2211770
loop_
_publ_author_name
'Zhe Hong'

_publ_section_title
;
 (<i>N</i>,<i>N</i>-Diethylethane-1,2-diamine)dithiocyanatozinc(II)
;
_journal_coeditor_code CI2244
_journal_issue 1
_journal_name_full 'Acta Crystallographica Section E'
_journal_page_first m132
_journal_page_last m134
_journal_paper_doi 10.1107/S1600536806052457
_journal_volume 63
_journal_year 2007
_chemical_formula_iupac '[Zn (N C S)2 (C6 H16 N2)]'
_chemical_formula_moiety 'C8 H16 N4 S2 Zn'
_chemical_formula_sum 'C8 H16 N4 S2 Zn'
_chemical_formula_weight 297.74
_chemical_name_systematic
;
(N,N-Diethylethane-1,2-diamine)dithiocyanatozinc(II)
;
_space_group_IT_number 14
_symmetry_cell_setting monoclinic
_symmetry_space_group_name_Hall '-P 2ybc'
_symmetry_space_group_name_H-M 'P 1 21/c 1'
_atom_sites_solution_hydrogens geom
_atom_sites_solution_primary direct
_atom_sites_solution_secondary difmap
_audit_creation_method SHELXL97
_cell_angle_alpha 90.00
_cell_angle_beta 100.869(2)
_cell_angle_gamma 90.00
_cell_formula_units_Z 4
_cell_length_a 9.4510(10)
_cell_length_b 10.5740(10)
_cell_length_c 13.716(2)
_cell_measurement_reflns_used 2929
_cell_measurement_temperature 298(2)
_cell_measurement_theta_max 24.7
_cell_measurement_theta_min 2.7
_cell_volume 1346.1(3)
_computing_cell_refinement SMART
_computing_data_collection 'SMART (Bruker, 1998)'
_computing_data_reduction 'SAINT (Bruker, 1998)'
_computing_molecular_graphics 'SHELXTL (Sheldrick, 1997b)'
_computing_publication_material SHELXTL
_computing_structure_refinement 'SHELXL97 (Sheldrick, 1997a)'
_computing_structure_solution 'SHELXS97 (Sheldrick, 1997a)'
_diffrn_ambient_temperature 298(2)
_diffrn_measured_fraction_theta_full 0.991
_diffrn_measured_fraction_theta_max 0.991
_diffrn_measurement_device_type 'Bruker SMART CCD area-detector'
_diffrn_measurement_method \w
_diffrn_radiation_monochromator graphite
_diffrn_radiation_source 'fine-focus sealed tube'
_diffrn_radiation_type MoK\a
_diffrn_radiation_wavelength 0.71073
_diffrn_reflns_av_R_equivalents 0.0313
_diffrn_reflns_av_sigmaI/netI 0.0325
_diffrn_reflns_limit_h_max 12
_diffrn_reflns_limit_h_min -12
_diffrn_reflns_limit_k_max 13
_diffrn_reflns_limit_k_min -13
_diffrn_reflns_limit_l_max 17
_diffrn_reflns_limit_l_min -17
_diffrn_reflns_number 11271
_diffrn_reflns_theta_full 27.50
_diffrn_reflns_theta_max 27.50
_diffrn_reflns_theta_min 2.19
_diffrn_standards_number 0
_exptl_absorpt_coefficient_mu 2.111
_exptl_absorpt_correction_T_max 0.7025
_exptl_absorpt_correction_T_min 0.6424
_exptl_absorpt_correction_type multi-scan
_exptl_absorpt_process_details '(SADABS; Sheldrick, 1996)'
_exptl_crystal_colour colourless
_exptl_crystal_density_diffrn 1.469
_exptl_crystal_density_method 'not measured'
_exptl_crystal_description Block
_exptl_crystal_F_000 616
_exptl_crystal_size_max 0.23
_exptl_crystal_size_mid 0.21
_exptl_crystal_size_min 0.18
_refine_diff_density_max 0.404
_refine_diff_density_min -0.307
_refine_ls_extinction_method none
_refine_ls_goodness_of_fit_ref 1.032
_refine_ls_hydrogen_treatment mixed
_refine_ls_matrix_type full
_refine_ls_number_parameters 144
_refine_ls_number_reflns 3065
_refine_ls_number_restraints 3
_refine_ls_restrained_S_all 1.032
_refine_ls_R_factor_all 0.0489
_refine_ls_R_factor_gt 0.0334
_refine_ls_shift/su_max 0.001
_refine_ls_shift/su_mean 0.000
_refine_ls_structure_factor_coef Fsqd
_refine_ls_weighting_details 'calc w = 1/[\s^2^(Fo^2^)+(0.0383P)^2^+0.1533P] where P=(Fo^2^+2Fc^2^)/3'
_refine_ls_weighting_scheme calc
_refine_ls_wR_factor_gt 0.0768
_refine_ls_wR_factor_ref 0.0831
_reflns_number_gt 2319
_reflns_number_total 3065
_reflns_threshold_expression I>2\s(I)
_cod_data_source_file ci2244.cif
_cod_data_source_block I
_cod_depositor_comments
;
The following automatic conversions were performed:
'_symmetry_cell_setting' value 'Monoclinic' changed to 'monoclinic'
according to '/home/saulius/struct/CIF-dictionaries/cif_core.dic'
dictionary named 'cif_core.dic' version 2.4.1 from 2010-06-29.

Automatic conversion script
Id: cif_fix_enum 1527 2010-12-29 10:47:43Z saulius 

The following automatic conversions were performed:

'_symmetry_cell_setting' value 'Monoclinic' changed to 'monoclinic'
according to /home/saulius/struct/CIF-dictionaries/cif_core.dic
dictionary named 'cif_core.dic' version 2.4.1 from 2010-06-29.

Automatic conversion script
Id: cif_fix_values 1715 2011-07-08 13:25:40Z adriana 
;
_cod_original_sg_symbol_H-M 'P 21/c'
_cod_database_code 2211770
_cod_database_fobs_code 2211770

loop_
_symmetry_equiv_pos_as_xyz
'x, y, z'
'-x, y+1/2, -z+1/2'
'-x, -y, -z'
'x, -y-1/2, z-1/2'

loop_
_atom_site_type_symbol
_atom_site_label
_atom_site_fract_x
_atom_site_fract_y
_atom_site_fract_z
_atom_site_U_iso_or_equiv
_atom_site_adp_type
_atom_site_calc_flag
_atom_site_refinement_flags
_atom_site_occupancy
Zn Zn1 0.90861(3) 0.25448(2) 0.233353(19) 0.04124(11) Uani d . 1
S S1 1.21730(8) 0.03393(7) 0.06362(6) 0.0620(2) Uani d . 1
S S2 0.68739(10) 0.61238(8) 0.07329(7) 0.0889(3) Uani d . 1
N N1 0.74173(19) 0.13947(17) 0.25878(13) 0.0405(4) Uani d . 1
N N2 0.9787(3) 0.2639(2) 0.38192(17) 0.0536(6) Uani d D 1
N N3 1.0371(2) 0.1717(2) 0.15975(15) 0.0538(5) Uani d . 1
N N4 0.8354(3) 0.4115(2) 0.17236(16) 0.0564(6) Uani d . 1
C C1 0.8947(3) 0.1672(3) 0.42433(18) 0.0632(8) Uani d . 1
H H1A 0.8934 0.1875 0.4931 0.076 Uiso calc R 1
H H1B 0.9397 0.0851 0.4223 0.076 Uiso calc R 1
C C2 0.7438(3) 0.1629(3) 0.36648(18) 0.0580(7) Uani d . 1
H H2A 0.6910 0.0962 0.3925 0.070 Uiso calc R 1
H H2B 0.6961 0.2425 0.3742 0.070 Uiso calc R 1
C C3 0.7721(3) 0.0043(2) 0.2396(2) 0.0519(6) Uani d . 1
H H3A 0.8629 -0.0188 0.2816 0.062 Uiso calc R 1
H H3B 0.7844 -0.0035 0.1712 0.062 Uiso calc R 1
C C4 0.6580(4) -0.0906(3) 0.2572(3) 0.0824(10) Uani d . 1
H H4A 0.6474 -0.0869 0.3254 0.124 Uiso calc R 1
H H4B 0.6870 -0.1743 0.2422 0.124 Uiso calc R 1
H H4C 0.5677 -0.0704 0.2150 0.124 Uiso calc R 1
C C5 0.6009(3) 0.1817(3) 0.1991(2) 0.0573(7) Uani d . 1
H H5A 0.5862 0.2701 0.2132 0.069 Uiso calc R 1
H H5B 0.5240 0.1336 0.2193 0.069 Uiso calc R 1
C C6 0.5919(3) 0.1658(3) 0.0889(2) 0.0719(8) Uani d . 1
H H6A 0.6759 0.2020 0.0700 0.108 Uiso calc R 1
H H6B 0.5074 0.2079 0.0540 0.108 Uiso calc R 1
H H6C 0.5867 0.0774 0.0726 0.108 Uiso calc R 1
C C7 1.1128(3) 0.1139(2) 0.12074(17) 0.0422(5) Uani d . 1
C C8 0.7729(3) 0.4954(2) 0.13182(19) 0.0495(6) Uani d . 1
H H2C 1.0719(13) 0.247(2) 0.400(2) 0.080 Uiso d D 1
H H2D 0.959(3) 0.3402(15) 0.402(2) 0.080 Uiso d D 1

loop_
_atom_site_aniso_label
_atom_site_aniso_U_11
_atom_site_aniso_U_22
_atom_site_aniso_U_33
_atom_site_aniso_U_12
_atom_site_aniso_U_13
_atom_site_aniso_U_23
Zn1 0.04673(18) 0.04008(17) 0.03831(17) -0.00027(12) 0.01156(12) 0.00111(11)
S1 0.0605(4) 0.0634(4) 0.0682(5) 0.0093(3) 0.0280(4) -0.0024(4)
S2 0.0917(6) 0.0588(5) 0.1005(7) 0.0167(4) -0.0222(5) 0.0097(4)
N1 0.0411(11) 0.0396(10) 0.0430(11) 0.0018(8) 0.0138(9) -0.0035(8)
N2 0.0639(15) 0.0516(14) 0.0432(12) -0.0035(11) 0.0047(11) -0.0058(10)
N3 0.0534(13) 0.0614(14) 0.0503(13) 0.0052(11) 0.0195(10) 0.0003(11)
N4 0.0740(15) 0.0438(12) 0.0525(13) 0.0058(11) 0.0149(11) 0.0056(10)
C1 0.092(2) 0.0640(18) 0.0338(14) -0.0122(16) 0.0128(14) 0.0030(12)
C2 0.0736(19) 0.0600(17) 0.0477(15) -0.0096(14) 0.0299(14) -0.0067(13)
C3 0.0519(16) 0.0409(13) 0.0630(17) 0.0012(11) 0.0114(13) -0.0063(11)
C4 0.090(2) 0.0518(18) 0.110(3) -0.0218(16) 0.030(2) -0.0035(17)
C5 0.0425(14) 0.0589(17) 0.0723(19) 0.0099(13) 0.0155(13) 0.0025(14)
C6 0.0520(17) 0.094(2) 0.0643(19) 0.0035(17) -0.0023(14) 0.0088(17)
C7 0.0409(13) 0.0458(13) 0.0398(13) -0.0047(11) 0.0073(10) 0.0049(11)
C8 0.0560(16) 0.0457(15) 0.0458(14) -0.0060(12) 0.0068(12) -0.0045(11)

loop_
_atom_type_symbol
_atom_type_description
_atom_type_scat_dispersion_real
_atom_type_scat_dispersion_imag
_atom_type_scat_source
C C 0.0033 0.0016 'International Tables Vol C Tables 4.2.6.8 and 6.1.1.4'
H H 0.0000 0.0000 'International Tables Vol C Tables 4.2.6.8 and 6.1.1.4'
N N 0.0061 0.0033 'International Tables Vol C Tables 4.2.6.8 and 6.1.1.4'
S S 0.1246 0.1234 'International Tables Vol C Tables 4.2.6.8 and 6.1.1.4'
Zn Zn 0.2839 1.4301 'International Tables Vol C Tables 4.2.6.8 and 6.1.1.4'

loop_
_geom_angle_atom_site_label_1
_geom_angle_atom_site_label_2
_geom_angle_atom_site_label_3
_geom_angle
_geom_angle_publ_flag
N4 Zn1 N3 111.93(9) y
N4 Zn1 N2 114.65(9) y
N3 Zn1 N2 115.51(10) y
N4 Zn1 N1 110.86(8) y
N3 Zn1 N1 113.33(8) y
N2 Zn1 N1 88.54(8) y
C3 N1 C5 111.79(19) ?
C3 N1 C2 111.49(19) ?
C5 N1 C2 109.66(19) ?
C3 N1 Zn1 110.78(14) ?
C5 N1 Zn1 111.11(15) ?
C2 N1 Zn1 101.57(14) ?
C1 N2 Zn1 105.31(15) ?
C1 N2 H2C 109(2) ?
Zn1 N2 H2C 113(2) ?
C1 N2 H2D 111(2) ?
Zn1 N2 H2D 108.3(19) ?
H2C N2 H2D 110.1(19) ?
C7 N3 Zn1 174.4(2) ?
C8 N4 Zn1 169.8(2) ?
N2 C1 C2 109.9(2) ?
N2 C1 H1A 109.7 ?
C2 C1 H1A 109.7 ?
N2 C1 H1B 109.7 ?
C2 C1 H1B 109.7 ?
H1A C1 H1B 108.2 ?
N1 C2 C1 111.3(2) ?
N1 C2 H2A 109.4 ?
C1 C2 H2A 109.4 ?
N1 C2 H2B 109.4 ?
C1 C2 H2B 109.4 ?
H2A C2 H2B 108.0 ?
N1 C3 C4 115.9(2) ?
N1 C3 H3A 108.3 ?
C4 C3 H3A 108.3 ?
N1 C3 H3B 108.3 ?
C4 C3 H3B 108.3 ?
H3A C3 H3B 107.4 ?
C3 C4 H4A 109.5 ?
C3 C4 H4B 109.5 ?
H4A C4 H4B 109.5 ?
C3 C4 H4C 109.5 ?
H4A C4 H4C 109.5 ?
H4B C4 H4C 109.5 ?
N1 C5 C6 113.1(2) ?
N1 C5 H5A 109.0 ?
C6 C5 H5A 109.0 ?
N1 C5 H5B 109.0 ?
C6 C5 H5B 109.0 ?
H5A C5 H5B 107.8 ?
C5 C6 H6A 109.5 ?
C5 C6 H6B 109.5 ?
H6A C6 H6B 109.5 ?
C5 C6 H6C 109.5 ?
H6A C6 H6C 109.5 ?
H6B C6 H6C 109.5 ?
N3 C7 S1 178.7(2) ?
N4 C8 S2 178.8(3) ?

loop_
_geom_bond_atom_site_label_1
_geom_bond_atom_site_label_2
_geom_bond_distance
_geom_bond_publ_flag
Zn1 N4 1.928(2) y
Zn1 N3 1.929(2) y
Zn1 N2 2.023(2) y
Zn1 N1 2.0727(18) y
S1 C7 1.611(3) ?
S2 C8 1.607(3) ?
N1 C3 1.491(3) ?
N1 C5 1.494(3) ?
N1 C2 1.494(3) ?
N2 C1 1.479(3) ?
N2 H2C 0.887(10) ?
N2 H2D 0.884(19) ?
N3 C7 1.147(3) ?
N4 C8 1.149(3) ?
C1 C2 1.497(4) ?
C1 H1A 0.97 ?
C1 H1B 0.97 ?
C2 H2A 0.97 ?
C2 H2B 0.97 ?
C3 C4 1.525(4) ?
C3 H3A 0.97 ?
C3 H3B 0.97 ?
C4 H4A 0.96 ?
C4 H4B 0.96 ?
C4 H4C 0.96 ?
C5 C6 1.507(4) ?
C5 H5A 0.97 ?
C5 H5B 0.97 ?
C6 H6A 0.96 ?
C6 H6B 0.96 ?
C6 H6C 0.96 ?

loop_
_geom_hbond_atom_site_label_D
_geom_hbond_atom_site_label_H
_geom_hbond_atom_site_label_A
_geom_hbond_site_symmetry_A
_geom_hbond_distance_DH
_geom_hbond_distance_HA
_geom_hbond_distance_DA
_geom_hbond_angle_DHA
N2 H2C S2 2_745 0.887(10) 2.652(12) 3.489(3) 158(2)
N2 H2D S1 2_755 0.884(19) 2.739(13) 3.558(2) 155(2)
